data_2020231
loop_
_publ_author_name
'Faggiani, R.'
'Gillespie, R.J.'
'Sawyer, J.F.'
'Vekris, J.E.'

_publ_section_title
;
 Structures of nonadecasulfur bis(hexafluoroantimonate), octasulfur
 di-mue-fluoro-dodecafluorotriantimonate hexafluoroantimonate and
 tetrasulfur di-mue-difluoroantimony mue-fluoro-tetrafluorodiantimony
 pentakis(hexafluoroantimonate)
;
_journal_name_full 'Acta Crystallographica C (39,1983-)'
_journal_page_first 1847
_journal_page_last 1853
_journal_volume 45
_journal_year 1989
_chemical_formula_sum 'F39 S4 Sb9'
_chemical_name_systematic 'S4 (F2 (Sb2 F2)) (F (Sb2 F4)) (Sb F6)5'
_space_group_IT_number 14
_symmetry_space_group_name_Hall '-P 2ybc'
_symmetry_space_group_name_H-M 'P 1 21/c 1'
_cell_angle_alpha 90
_cell_angle_beta 91.59
_cell_angle_gamma 90
_cell_formula_units_Z 4
_cell_length_a 15.658
_cell_length_b 13.268
_cell_length_c 16.974
_cell_volume 3524.997
_citation_journal_id_ASTM ACSCEE
_cod_data_source_file Faggiani_ACSCEE_1989_871.cif
_cod_data_source_block F39S4Sb9
_cod_database_code 2020231

loop_
_symmetry_equiv_pos_as_xyz
x,y,z
-x,y+1/2,-z+1/2
-x,-y,-z
x,-y-1/2,z-1/2

loop_
_atom_site_label
_atom_site_type_symbol
_atom_site_fract_x
_atom_site_fract_y
_atom_site_fract_z
_atom_site_occupancy
_atom_site_U_iso_or_equiv
F21 F-1 0.009 0.1171 0.3312 1 0.0
Sb3 Sb+4 0.19577 0.37423 0.21454 1 0.0
F1 F-1 0.0669 0.5208 0.0321 1 0.0
F36 F-1 0.2649 -0.1193 0.1778 1 0.0
F39 F-1 0.1507 -0.0038 0.2428 1 0.0
Sb1 Sb+5 -0.03267 0.44884 0.0888 1 0.0
F33 F-1 0.7743 0.6822 -0.0583 1 0.0
Sb4 Sb+5 0.31126 0.64852 0.20815 1 0.0
F10 F-1 0.4199 0.7649 0.2404 1 0.0
F19 F-1 -0.0359 0.3057 0.352 1 0.0
Sb5 Sb+4 0.53282 0.81425 0.24649 1 0.0
Sb6 Sb+4 -0.03219 0.21968 0.26709 1 0.0
F11 F-1 0.6442 0.8648 0.2505 1 0.0
S3 S 0.4895 0.4167 0.5503 1 0.0
F25 F-1 -0.1749 0.3728 0.0642 1 0.0
F35 F-1 0.3091 0.0253 0.2784 1 0.0
F15 F-1 0.5115 0.8778 0.1511 1 0.0
F2 F-1 0.0068 0.3261 0.0473 1 0.0
S4 S 0.4153 0.5289 0.5107 1 0.0
F18 F-1 -0.0267 0.1361 0.1791 1 0.0
S1 S 0.0135 0.3999 0.5243 1 0.0
F26 F-1 -0.1935 0.179 0.0419 1 0.0
F20 F-1 -0.0698 0.3234 0.2001 1 0.0
F14 F-1 0.5546 0.7476 0.3395 1 0.0
F3 F-1 0.4337 0.4817 0.0313 1 0.0
S2 S 0.0598 0.4866 0.4403 1 0.0
F5 F-1 0.09 0.4322 0.1664 1 0.0
F6 F-1 0.1701 0.4472 0.3052 1 0.0
F30 F-1 0.6726 0.6343 0.0572 1 0.0
F4 F-1 0.4947 0.6788 0.0341 1 0.0
F16 F-1 0.0821 0.2621 0.2526 1 0.0
Sb7 Sb+4 -0.26902 0.28333 0.05774 1 0.0
Sb8 Sb+4 0.76696 0.72127 0.04706 1 0.0
Sb9 Sb+4 0.24517 0.01784 0.18584 1 0.0
F29 F-1 0.838 0.6148 0.0741 1 0.0
F34 F-1 0.1853 0.012 0.0904 1 0.0
F27 F-1 -0.3419 0.3888 0.0782 1 0.0
F9 F-1 0.3482 0.5802 0.2995 1 0.0
F32 F-1 0.7599 0.7557 0.1531 1 0.0
F37 F-1 0.2286 0.156 0.1884 1 0.0
F28 F-1 0.692 0.824 0.0204 1 0.0
F12 F-1 0.5691 0.7008 0.1941 1 0.0
F17 F-1 -0.1431 0.1751 0.2839 1 0.0
Sb2 Sb+4 0.53542 0.56247 0.0849 1 0.0
F24 F-1 -0.363 0.195 0.0502 1 0.0
F31 F-1 0.8596 0.8088 0.0366 1 0.0
F22 F-1 -0.2793 0.3081 -0.0503 1 0.0
F23 F-1 -0.2591 0.2596 0.1663 1 0.0
F8 F-1 0.4106 0.5925 0.1549 1 0.0
F7 F-1 0.2509 0.5091 0.1783 1 0.0
F13 F-1 0.4925 0.9272 0.2953 1 0.0
F38 F-1 0.3439 0.0433 0.1283 1 0.0
